data_7229777
loop_
_publ_author_name
'Borovina, Mladen'
'Kodrin, Ivan'
'\/Dakovi\'c, Marijana'

_publ_section_title
;
 Testing the limits of halogen bonding in coordination chemistry
;
_journal_issue 5
_journal_name_full CrystEngComm
_journal_page_first 539
_journal_paper_doi 10.1039/C7CE01989K
_journal_volume 20
_journal_year 2018
_chemical_formula_moiety 'C20 H22 Cl2 Co N2 O4'
_chemical_formula_sum 'C20 H22 Cl2 Co N2 O4'
_chemical_formula_weight 484.22
_space_group_crystal_system triclinic
_space_group_IT_number 2
_space_group_name_Hall '-P 1'
_space_group_name_H-M_alt 'P -1'
_symmetry_space_group_name_Hall '-P 1'
_symmetry_space_group_name_H-M 'P -1'
_atom_sites_solution_hydrogens geom
_atom_sites_solution_primary dual
_audit_creation_date 2017-10-02
_audit_creation_method
;
Olex2 1.2
(compiled 2017.08.10 svn.r3458 for OlexSys, GUI svn.r5381)
;
_audit_update_record
;
2017-10-27 deposited with the CCDC.
2017-12-04 downloaded from the CCDC.
;
_cell_angle_alpha 74.910(5)
_cell_angle_beta 74.027(5)
_cell_angle_gamma 86.362(5)
_cell_formula_units_Z 2
_cell_length_a 9.0807(5)
_cell_length_b 10.2369(6)
_cell_length_c 13.0194(8)
_cell_measurement_reflns_used 3348
_cell_measurement_temperature 296.15
_cell_measurement_theta_max 29.3080
_cell_measurement_theta_min 4.6550
_cell_volume 1123.37(12)
_computing_cell_refinement
;
CrysAlisPro, Agilent Technologies,
Version 1.171.37.35 (release 13-08-2014 CrysAlis171 .NET)
(compiled Aug 13 2014,18:06:01)
;
_computing_data_collection
;
CrysAlisPro, Agilent Technologies,
Version 1.171.37.35 (release 13-08-2014 CrysAlis171 .NET)
(compiled Aug 13 2014,18:06:01)
;
_computing_data_reduction
;
CrysAlisPro, Agilent Technologies,
Version 1.171.37.35 (release 13-08-2014 CrysAlis171 .NET)
(compiled Aug 13 2014,18:06:01)
;
_computing_structure_refinement 'ShelXL (Sheldrick, 2015)'
_computing_structure_solution 'ShelXT (Sheldrick, 2015)'
_diffrn_ambient_temperature 296.15
_diffrn_detector_area_resol_mean 16.3426
_diffrn_measured_fraction_theta_full 0.995
_diffrn_measured_fraction_theta_max 0.995
_diffrn_measurement_device_type template
_diffrn_measurement_method '\w scans'
_diffrn_radiation_type MoK\a
_diffrn_radiation_wavelength 0.71073
_diffrn_reflns_av_R_equivalents 0.0189
_diffrn_reflns_av_unetI/netI 0.0265
_diffrn_reflns_Laue_measured_fraction_full 0.995
_diffrn_reflns_Laue_measured_fraction_max 0.995
_diffrn_reflns_limit_h_max 11
_diffrn_reflns_limit_h_min -9
_diffrn_reflns_limit_k_max 12
_diffrn_reflns_limit_k_min -12
_diffrn_reflns_limit_l_max 16
_diffrn_reflns_limit_l_min -16
_diffrn_reflns_number 9149
_diffrn_reflns_point_group_measured_fraction_full 0.995
_diffrn_reflns_point_group_measured_fraction_max 0.995
_diffrn_reflns_theta_full 25.242
_diffrn_reflns_theta_max 26.000
_diffrn_reflns_theta_min 4.370
_diffrn_source 'Enhance (Mo) X-ray Source'
_exptl_absorpt_coefficient_mu 1.029
_exptl_absorpt_correction_T_max 1.00000
_exptl_absorpt_correction_T_min 0.87377
_exptl_absorpt_correction_type multi-scan
_exptl_absorpt_process_details
;
CrysAlisPro, Agilent Technologies,
Version 1.171.37.35 (release 13-08-2014 CrysAlis171 .NET)
(compiled Aug 13 2014,18:06:01)
Empirical absorption correction using spherical harmonics,
 implemented in SCALE3 ABSPACK scaling algorithm.
;
_exptl_crystal_colour 'dark orange'
_exptl_crystal_colour_modifier dark
_exptl_crystal_colour_primary orange
_exptl_crystal_density_diffrn 1.432
_exptl_crystal_description block
_exptl_crystal_F_000 498
_exptl_crystal_size_max 0.32
_exptl_crystal_size_mid 0.24
_exptl_crystal_size_min 0.2
_refine_diff_density_max 0.273
_refine_diff_density_min -0.304
_refine_diff_density_rms 0.040
_refine_ls_extinction_method none
_refine_ls_goodness_of_fit_ref 1.027
_refine_ls_hydrogen_treatment constr
_refine_ls_matrix_type full
_refine_ls_number_parameters 269
_refine_ls_number_reflns 4395
_refine_ls_number_restraints 0
_refine_ls_restrained_S_all 1.027
_refine_ls_R_factor_all 0.0459
_refine_ls_R_factor_gt 0.0341
_refine_ls_shift/su_max 0.000
_refine_ls_shift/su_mean 0.000
_refine_ls_structure_factor_coef Fsqd
_refine_ls_weighting_details 'w=1/[\s^2^(Fo^2^)+(0.0396P)^2^+0.2828P] where P=(Fo^2^+2Fc^2^)/3'
_refine_ls_weighting_scheme calc
_refine_ls_wR_factor_gt 0.0829
_refine_ls_wR_factor_ref 0.0890
_reflns_Friedel_coverage 0.000
_reflns_number_gt 3549
_reflns_number_total 4395
_reflns_threshold_expression 'I > 2\s(I)'
_cod_data_source_file c7ce01989k2.cif
_cod_data_source_block 1a
_cod_depositor_comments 'Adding full bibliography for 7229768--7229780.cif.'
_cod_database_code 7229777
_shelx_shelxl_version_number 2014/7
_shelx_space_group_comment
;
The symmetry employed for this shelxl refinement is uniquely defined
by the following loop, which should always be used as a source of
symmetry information in preference to the above space-group names.
They are only intended as comments.
;
_olex2_refinement_description
;
1. Fixed Uiso
 At 1.2 times of:
  All C(H) groups
 At 1.5 times of:
  All C(H,H,H) groups
2.a Aromatic/amide H refined with riding coordinates:
 C11(H11), C5(H5), C1(H1), C15(H15), C4(H4), C3(H3), C13(H13), C14(H14),
 C18(H18), C8(H8)
2.b Idealised Me refined as rotating group:
 C10(H10A,H10B,H10C), C6(H6A,H6B,H6C), C16(H16A,H16B,H16C), C20(H20A,H20B,H20C)
;
_olex2_date_sample_data_collection 2017-03-16
_olex2_submission_special_instructions 'No special instructions were received'

loop_
_space_group_symop_operation_xyz
'x, y, z'
'-x, -y, -z'

loop_
_atom_site_label
_atom_site_type_symbol
_atom_site_fract_x
_atom_site_fract_y
_atom_site_fract_z
_atom_site_U_iso_or_equiv
_atom_site_adp_type
_atom_site_occupancy
_atom_site_site_symmetry_order
_atom_site_calc_flag
_atom_site_refinement_flags_posn
_atom_site_refinement_flags_adp
_atom_site_refinement_flags_occupancy
Co2 Co 0.5000 0.5000 0.5000 0.04582(12) Uani 1 2 d S T P
Co1 Co 0.0000 0.5000 1.0000 0.04912(13) Uani 1 2 d S T P
Cl2 Cl 0.81629(9) 0.94679(7) 0.53202(8) 0.0924(3) Uani 1 1 d . . .
Cl1 Cl 0.48063(11) 0.86049(9) 0.95817(9) 0.1111(3) Uani 1 1 d . . .
O3 O 0.66288(17) 0.59791(14) 0.36507(13) 0.0564(4) Uani 1 1 d . . .
O2 O -0.01049(18) 0.50124(15) 0.84556(13) 0.0603(4) Uani 1 1 d . . .
O1 O -0.06047(18) 0.69778(14) 0.97264(13) 0.0584(4) Uani 1 1 d . . .
O4 O 0.33612(17) 0.59212(14) 0.42651(14) 0.0592(4) Uani 1 1 d . . .
N2 N 0.50595(19) 0.67597(16) 0.56685(15) 0.0493(4) Uani 1 1 d . . .
N1 N 0.2405(2) 0.56549(17) 0.93933(15) 0.0509(4) Uani 1 1 d . . .
C7 C -0.0578(2) 0.7756(2) 0.8801(2) 0.0555(6) Uani 1 1 d . . .
C9 C -0.0211(2) 0.6045(2) 0.7704(2) 0.0564(6) Uani 1 1 d . . .
C17 C 0.6422(3) 0.7063(2) 0.29770(19) 0.0594(6) Uani 1 1 d . . .
C11 C 0.6368(2) 0.7431(2) 0.54301(18) 0.0514(5) Uani 1 1 d . . .
H11 H 0.7268 0.7088 0.5053 0.062 Uiso 1 1 calc R . .
C19 C 0.3577(3) 0.6970(2) 0.3476(2) 0.0628(6) Uani 1 1 d . . .
C5 C 0.3481(3) 0.4975(2) 0.88240(19) 0.0569(6) Uani 1 1 d . . .
H5 H 0.3191 0.4212 0.8663 0.068 Uiso 1 1 calc R . .
C1 C 0.2845(3) 0.6744(2) 0.96145(19) 0.0559(5) Uani 1 1 d . . .
H1 H 0.2113 0.7233 1.0014 0.067 Uiso 1 1 calc R . .
C12 C 0.6427(3) 0.8611(2) 0.5724(2) 0.0566(6) Uani 1 1 d . . .
C15 C 0.3795(3) 0.7248(2) 0.62412(19) 0.0559(5) Uani 1 1 d . . .
H15 H 0.2879 0.6775 0.6427 0.067 Uiso 1 1 calc R . .
C2 C 0.4343(3) 0.7166(2) 0.9271(2) 0.0597(6) Uani 1 1 d . . .
C4 C 0.4994(3) 0.5346(2) 0.8465(2) 0.0625(6) Uani 1 1 d . . .
H4 H 0.5709 0.4841 0.8070 0.075 Uiso 1 1 calc R . .
C3 C 0.5451(3) 0.6467(3) 0.8690(2) 0.0636(6) Uani 1 1 d . . .
H3 H 0.6473 0.6740 0.8457 0.076 Uiso 1 1 calc R . .
C13 C 0.5125(3) 0.9123(2) 0.6302(2) 0.0674(7) Uani 1 1 d . . .
H13 H 0.5150 0.9925 0.6506 0.081 Uiso 1 1 calc R . .
C14 C 0.3788(3) 0.8416(2) 0.6568(2) 0.0650(6) Uani 1 1 d . . .
H14 H 0.2882 0.8725 0.6968 0.078 Uiso 1 1 calc R . .
C18 C 0.4998(3) 0.7561(2) 0.2867(2) 0.0664(7) Uani 1 1 d . . .
H18 H 0.4992 0.8367 0.2335 0.080 Uiso 1 1 calc R . .
C8 C -0.0374(3) 0.7374(2) 0.7828(2) 0.0630(6) Uani 1 1 d . . .
H8 H -0.0342 0.8063 0.7195 0.076 Uiso 1 1 calc R . .
C10 C -0.0170(3) 0.5805(3) 0.6602(2) 0.0783(8) Uani 1 1 d . . .
H10A H 0.0615 0.5163 0.6425 0.117 Uiso 1 1 calc GR . .
H10B H 0.0046 0.6642 0.6042 0.117 Uiso 1 1 calc GR . .
H10C H -0.1144 0.5456 0.6637 0.117 Uiso 1 1 calc GR . .
C6 C -0.0791(4) 0.9240(2) 0.8784(3) 0.0883(9) Uani 1 1 d . . .
H6A H -0.1780 0.9368 0.9252 0.132 Uiso 1 1 calc GR . .
H6B H -0.0717 0.9761 0.8042 0.132 Uiso 1 1 calc GR . .
H6C H -0.0010 0.9532 0.9046 0.132 Uiso 1 1 calc GR . .
C16 C 0.7853(4) 0.7842(3) 0.2257(2) 0.0899(10) Uani 1 1 d . . .
H16A H 0.8311 0.8215 0.2702 0.135 Uiso 1 1 calc GR . .
H16B H 0.7595 0.8560 0.1697 0.135 Uiso 1 1 calc GR . .
H16C H 0.8564 0.7245 0.1916 0.135 Uiso 1 1 calc GR . .
C20 C 0.2149(4) 0.7607(3) 0.3176(3) 0.1025(11) Uani 1 1 d . . .
H20A H 0.1916 0.7199 0.2653 0.154 Uiso 1 1 calc GR . .
H20B H 0.2320 0.8561 0.2857 0.154 Uiso 1 1 calc GR . .
H20C H 0.1306 0.7466 0.3829 0.154 Uiso 1 1 calc GR . .

loop_
_atom_site_aniso_label
_atom_site_aniso_U_11
_atom_site_aniso_U_22
_atom_site_aniso_U_33
_atom_site_aniso_U_23
_atom_site_aniso_U_13
_atom_site_aniso_U_12
Co2 0.0456(2) 0.0379(2) 0.0493(3) -0.00628(16) -0.00890(18) -0.00239(15)
Co1 0.0509(2) 0.0388(2) 0.0483(3) -0.00351(17) -0.00506(18) 0.00020(16)
Cl2 0.0828(5) 0.0743(4) 0.1266(7) -0.0063(4) -0.0505(5) -0.0267(4)
Cl1 0.1075(6) 0.0902(5) 0.1528(9) -0.0586(6) -0.0308(6) -0.0268(5)
O3 0.0585(9) 0.0477(8) 0.0537(9) -0.0083(7) -0.0027(7) -0.0068(7)
O2 0.0653(10) 0.0565(9) 0.0522(10) -0.0084(7) -0.0092(8) -0.0010(7)
O1 0.0618(9) 0.0410(7) 0.0612(10) -0.0044(7) -0.0071(8) 0.0027(7)
O4 0.0574(9) 0.0508(8) 0.0702(11) -0.0106(8) -0.0235(8) 0.0033(7)
N2 0.0485(10) 0.0455(9) 0.0522(11) -0.0102(8) -0.0118(8) -0.0027(7)
N1 0.0495(10) 0.0483(9) 0.0506(11) -0.0109(8) -0.0074(8) -0.0023(8)
C7 0.0377(11) 0.0459(11) 0.0724(17) 0.0018(11) -0.0126(11) -0.0048(9)
C9 0.0344(11) 0.0722(15) 0.0539(14) -0.0028(11) -0.0082(9) -0.0069(10)
C17 0.0850(17) 0.0425(11) 0.0465(13) -0.0156(10) -0.0037(12) -0.0134(11)
C11 0.0489(12) 0.0506(11) 0.0535(13) -0.0086(10) -0.0158(10) -0.0010(9)
C19 0.0891(18) 0.0426(11) 0.0685(17) -0.0200(11) -0.0373(14) 0.0133(12)
C5 0.0594(14) 0.0537(12) 0.0558(14) -0.0188(11) -0.0075(11) -0.0021(10)
C1 0.0570(13) 0.0496(12) 0.0595(14) -0.0167(10) -0.0109(11) 0.0025(10)
C12 0.0615(14) 0.0486(11) 0.0631(15) -0.0054(10) -0.0286(12) -0.0074(10)
C15 0.0496(12) 0.0565(12) 0.0581(14) -0.0133(11) -0.0097(10) -0.0004(10)
C2 0.0637(14) 0.0526(12) 0.0643(15) -0.0149(11) -0.0177(12) -0.0084(11)
C4 0.0546(14) 0.0702(15) 0.0576(15) -0.0203(12) -0.0038(11) 0.0055(11)
C3 0.0490(13) 0.0736(15) 0.0616(16) -0.0093(12) -0.0097(11) -0.0080(11)
C13 0.0906(19) 0.0489(12) 0.0729(17) -0.0215(12) -0.0340(15) 0.0054(12)
C14 0.0662(15) 0.0631(14) 0.0657(16) -0.0227(12) -0.0146(12) 0.0139(12)
C18 0.107(2) 0.0383(11) 0.0526(15) -0.0042(10) -0.0252(14) -0.0017(12)
C8 0.0567(14) 0.0577(13) 0.0642(16) 0.0090(11) -0.0212(12) -0.0042(10)
C10 0.0710(17) 0.101(2) 0.0629(17) -0.0128(15) -0.0240(14) -0.0069(15)
C6 0.100(2) 0.0443(13) 0.114(3) -0.0006(14) -0.0353(19) -0.0005(13)
C16 0.114(2) 0.0625(15) 0.0721(19) -0.0080(13) 0.0096(17) -0.0352(16)
C20 0.119(3) 0.0776(19) 0.128(3) -0.0208(19) -0.073(2) 0.0322(18)

loop_
_atom_type_symbol
_atom_type_description
_atom_type_scat_dispersion_real
_atom_type_scat_dispersion_imag
_atom_type_scat_source
C C 0.0033 0.0016 'International Tables Vol C Tables 4.2.6.8 and 6.1.1.4'
H H 0.0000 0.0000 'International Tables Vol C Tables 4.2.6.8 and 6.1.1.4'
Cl Cl 0.1484 0.1585 'International Tables Vol C Tables 4.2.6.8 and 6.1.1.4'
Co Co 0.3494 0.9721 'International Tables Vol C Tables 4.2.6.8 and 6.1.1.4'
N N 0.0061 0.0033 'International Tables Vol C Tables 4.2.6.8 and 6.1.1.4'
O O 0.0106 0.0060 'International Tables Vol C Tables 4.2.6.8 and 6.1.1.4'

loop_
_geom_angle_atom_site_label_1
_geom_angle_atom_site_label_2
_geom_angle_atom_site_label_3
_geom_angle
_geom_angle_site_symmetry_1
_geom_angle_site_symmetry_3
O3 Co2 O3 180.0 . 2_666
O3 Co2 O4 89.06(6) 2_666 2_666
O3 Co2 O4 90.94(6) 2_666 .
O3 Co2 O4 90.94(6) . 2_666
O3 Co2 O4 89.06(6) . .
O3 Co2 N2 93.33(6) 2_666 .
O3 Co2 N2 86.67(6) 2_666 2_666
O3 Co2 N2 93.34(6) . 2_666
O3 Co2 N2 86.67(6) . .
O4 Co2 O4 180.0 2_666 .
O4 Co2 N2 90.17(6) 2_666 .
O4 Co2 N2 90.17(6) . 2_666
O4 Co2 N2 89.83(6) 2_666 2_666
O4 Co2 N2 89.83(6) . .
N2 Co2 N2 180.0 . 2_666
O2 Co1 O2 180.0 . 2_567
O2 Co1 N1 91.99(7) 2_567 2_567
O2 Co1 N1 88.01(7) 2_567 .
O2 Co1 N1 91.99(7) . .
O2 Co1 N1 88.01(7) . 2_567
O1 Co1 O2 90.47(6) 2_567 .
O1 Co1 O2 90.47(6) . 2_567
O1 Co1 O2 89.53(6) . .
O1 Co1 O2 89.53(6) 2_567 2_567
O1 Co1 O1 180.00(10) 2_567 .
O1 Co1 N1 91.59(6) 2_567 .
O1 Co1 N1 88.41(6) . .
O1 Co1 N1 88.41(6) 2_567 2_567
O1 Co1 N1 91.59(6) . 2_567
N1 Co1 N1 180.0 . 2_567
C12 Cl2 Cl2 168.81(9) . 2_776
C2 Cl1 Cl1 171.84(10) . 2_677
C17 O3 Co2 124.88(15) . .
C9 O2 Co1 126.02(15) . .
C7 O1 Co1 125.40(15) . .
C19 O4 Co2 124.73(16) . .
C11 N2 Co2 119.87(14) . .
C11 N2 C15 117.91(18) . .
C15 N2 Co2 122.01(14) . .
C5 N1 Co1 122.20(14) . .
C1 N1 Co1 120.27(14) . .
C1 N1 C5 117.51(19) . .
O1 C7 C8 125.9(2) . .
O1 C7 C6 115.2(2) . .
C8 C7 C6 118.9(2) . .
O2 C9 C8 124.8(2) . .
O2 C9 C10 116.3(2) . .
C8 C9 C10 118.9(2) . .
O3 C17 C18 124.7(2) . .
O3 C17 C16 115.7(3) . .
C18 C17 C16 119.6(2) . .
N2 C11 H11 119.1 . .
N2 C11 C12 121.9(2) . .
C12 C11 H11 119.1 . .
O4 C19 C18 125.5(2) . .
O4 C19 C20 115.7(3) . .
C18 C19 C20 118.8(2) . .
N1 C5 H5 118.5 . .
N1 C5 C4 123.1(2) . .
C4 C5 H5 118.5 . .
N1 C1 H1 119.0 . .
N1 C1 C2 121.9(2) . .
C2 C1 H1 119.0 . .
C11 C12 Cl2 118.95(19) . .
C11 C12 C13 120.2(2) . .
C13 C12 Cl2 120.81(18) . .
N2 C15 H15 118.6 . .
N2 C15 C14 122.8(2) . .
C14 C15 H15 118.6 . .
C1 C2 Cl1 118.76(18) . .
C3 C2 Cl1 120.60(19) . .
C3 C2 C1 120.6(2) . .
C5 C4 H4 120.2 . .
C5 C4 C3 119.6(2) . .
C3 C4 H4 120.2 . .
C2 C3 C4 117.2(2) . .
C2 C3 H3 121.4 . .
C4 C3 H3 121.4 . .
C12 C13 H13 121.1 . .
C14 C13 C12 117.9(2) . .
C14 C13 H13 121.1 . .
C15 C14 H14 120.3 . .
C13 C14 C15 119.3(2) . .
C13 C14 H14 120.3 . .
C17 C18 C19 126.4(2) . .
C17 C18 H18 116.8 . .
C19 C18 H18 116.8 . .
C7 C8 C9 126.3(2) . .
C7 C8 H8 116.8 . .
C9 C8 H8 116.8 . .
C9 C10 H10A 109.5 . .
C9 C10 H10B 109.5 . .
C9 C10 H10C 109.5 . .
H10A C10 H10B 109.5 . .
H10A C10 H10C 109.5 . .
H10B C10 H10C 109.5 . .
C7 C6 H6A 109.5 . .
C7 C6 H6B 109.5 . .
C7 C6 H6C 109.5 . .
H6A C6 H6B 109.5 . .
H6A C6 H6C 109.5 . .
H6B C6 H6C 109.5 . .
C17 C16 H16A 109.5 . .
C17 C16 H16B 109.5 . .
C17 C16 H16C 109.5 . .
H16A C16 H16B 109.5 . .
H16A C16 H16C 109.5 . .
H16B C16 H16C 109.5 . .
C19 C20 H20A 109.5 . .
C19 C20 H20B 109.5 . .
C19 C20 H20C 109.5 . .
H20A C20 H20B 109.5 . .
H20A C20 H20C 109.5 . .
H20B C20 H20C 109.5 . .

loop_
_geom_bond_atom_site_label_1
_geom_bond_atom_site_label_2
_geom_bond_distance
_geom_bond_site_symmetry_2
Co2 O3 2.0297(14) .
Co2 O3 2.0297(14) 2_666
Co2 O4 2.0384(15) .
Co2 O4 2.0383(15) 2_666
Co2 N2 2.2046(16) 2_666
Co2 N2 2.2046(16) .
Co1 O2 2.0357(16) 2_567
Co1 O2 2.0357(16) .
Co1 O1 2.0295(14) .
Co1 O1 2.0294(14) 2_567
Co1 N1 2.1916(17) .
Co1 N1 2.1916(17) 2_567
Cl2 Cl2 3.3869(14) 2_776
Cl2 C12 1.734(2) .
Cl1 Cl1 3.3804(14) 2_677
Cl1 C2 1.730(2) .
O3 C17 1.262(3) .
O2 C9 1.259(3) .
O1 C7 1.255(3) .
O4 C19 1.260(3) .
N2 C11 1.330(3) .
N2 C15 1.332(3) .
N1 C5 1.331(3) .
N1 C1 1.331(3) .
C7 C8 1.382(4) .
C7 C6 1.514(3) .
C9 C8 1.406(3) .
C9 C10 1.507(4) .
C17 C18 1.390(4) .
C17 C16 1.508(3) .
C11 H11 0.9300 .
C11 C12 1.367(3) .
C19 C18 1.395(4) .
C19 C20 1.516(4) .
C5 H5 0.9300 .
C5 C4 1.368(3) .
C1 H1 0.9300 .
C1 C2 1.370(3) .
C12 C13 1.369(3) .
C15 H15 0.9300 .
C15 C14 1.369(3) .
C2 C3 1.367(3) .
C4 H4 0.9300 .
C4 C3 1.370(3) .
C3 H3 0.9300 .
C13 H13 0.9300 .
C13 C14 1.367(3) .
C14 H14 0.9300 .
C18 H18 0.9300 .
C8 H8 0.9300 .
C10 H10A 0.9600 .
C10 H10B 0.9600 .
C10 H10C 0.9600 .
C6 H6A 0.9600 .
C6 H6B 0.9600 .
C6 H6C 0.9600 .
C16 H16A 0.9600 .
C16 H16B 0.9600 .
C16 H16C 0.9600 .
C20 H20A 0.9600 .
C20 H20B 0.9600 .
C20 H20C 0.9600 .

loop_
_geom_torsion_atom_site_label_1
_geom_torsion_atom_site_label_2
_geom_torsion_atom_site_label_3
_geom_torsion_atom_site_label_4
_geom_torsion
_geom_torsion_site_symmetry_1
Co2 O3 C17 C18 -18.4(3) .
Co2 O3 C17 C16 161.55(16) .
Co2 O4 C19 C18 10.0(3) .
Co2 O4 C19 C20 -170.73(17) .
Co2 N2 C11 C12 172.73(16) .
Co2 N2 C15 C14 -173.37(18) .
Co1 O2 C9 C8 -4.3(3) .
Co1 O2 C9 C10 176.26(15) .
Co1 O1 C7 C8 11.0(3) .
Co1 O1 C7 C6 -168.88(16) .
Co1 N1 C5 C4 -178.15(19) .
Co1 N1 C1 C2 178.46(18) .
Cl2 Cl2 C12 C11 -42.9(6) 2_776
Cl2 Cl2 C12 C13 138.8(4) 2_776
Cl2 C12 C13 C14 178.27(19) .
Cl1 C2 C3 C4 -179.3(2) .
O3 C17 C18 C19 0.7(4) .
O2 C9 C8 C7 -6.0(4) .
O1 C7 C8 C9 2.3(4) .
O4 C19 C18 C17 3.9(4) .
N2 C11 C12 Cl2 -176.77(17) .
N2 C11 C12 C13 1.5(4) .
N2 C15 C14 C13 0.1(4) .
N1 C5 C4 C3 0.0(4) .
N1 C1 C2 Cl1 179.21(18) .
N1 C1 C2 C3 -0.5(4) .
C11 N2 C15 C14 1.4(3) .
C11 C12 C13 C14 0.0(4) .
C5 N1 C1 C2 0.3(3) .
C5 C4 C3 C2 -0.2(4) .
C1 N1 C5 C4 0.0(4) .
C1 C2 C3 C4 0.4(4) .
C12 C13 C14 C15 -0.8(4) .
C15 N2 C11 C12 -2.2(3) .
C10 C9 C8 C7 173.4(2) .
C6 C7 C8 C9 -177.8(2) .
C16 C17 C18 C19 -179.3(2) .
C20 C19 C18 C17 -175.3(2) .
